data_7230158
loop_
_publ_author_name
'Mol\<canov, Kre\<simir'
'Stalke, Dietmar'
'\<Santi\'c, Ana'
'Demeshko, Serhiy'
'Stilinovi\'c, Vladimir'
'Mou, Zhongyu'
'Kertesz, Miklos'
'Koji\'c-Prodi\'c, Biserka'

_publ_section_title
;
 Probing semiconductivity in crystals of stable semiquinone radicals:
 organic salts of 5,6-dichloro-2,3-dicyanosemiquinone (DDQ) radical anions
;
_journal_issue 13
_journal_name_full CrystEngComm
_journal_page_first 1862
_journal_paper_doi 10.1039/C7CE02146A
_journal_volume 20
_journal_year 2018
_chemical_formula_moiety 'C15 H7 Cl2 N2 O2'
_chemical_formula_sum 'C15 H7 Cl2 N4 O2'
_chemical_formula_weight 346.15
_space_group_IT_number 14
_space_group_name_Hall '-P 2yn'
_space_group_name_H-M_alt 'P 1 21/n 1'
_symmetry_cell_setting monoclinic
_symmetry_space_group_name_Hall '-P 2yn'
_symmetry_space_group_name_H-M 'P 1 21/n 1'
_atom_sites_solution_hydrogens geom
_atom_sites_solution_primary direct
_atom_sites_solution_secondary difmap
_audit_creation_date 2016-12-02T11:27:35-00:00
_audit_creation_method 'WinGX routine CIF_UPDATE'
_audit_update_record
;
2017-11-06 deposited with the CCDC.
2018-02-13 downloaded from the CCDC.
;
_cell_angle_alpha 90
_cell_angle_beta 94.6882(9)
_cell_angle_gamma 90
_cell_formula_units_Z 4
_cell_length_a 6.87171(7)
_cell_length_b 10.10504(9)
_cell_length_c 20.5512(2)
_cell_measurement_reflns_used 8636
_cell_measurement_temperature 293(2)
_cell_measurement_theta_max 75.7513
_cell_measurement_theta_min 4.3135
_cell_volume 1422.28(2)
_computing_cell_refinement
;
        CrysAlisPro, Agilent Technologies,
        Version 1.171.36.20 (release 27-06-2012 CrysAlis171 .NET)
        (compiled Jul 11 2012,15:38:31)
;
_computing_data_collection
;
        CrysAlisPro, Agilent Technologies,
        Version 1.171.36.20 (release 27-06-2012 CrysAlis171 .NET)
        (compiled Jul 11 2012,15:38:31)
;
_computing_data_reduction
;
        CrysAlisPro, Agilent Technologies,
        Version 1.171.36.20 (release 27-06-2012 CrysAlis171 .NET)
        (compiled Jul 11 2012,15:38:31)
;
_computing_molecular_graphics 'Ortep-3 for Windows (Farrugia, 1997)'
_computing_publication_material 'WinGX publication routines (Farrugia, 1999)'
_computing_structure_refinement 'SHELXL-97 (Sheldrick, 1997)'
_computing_structure_solution 'SHELXS-97 (Sheldrick, 1997)'
_diffrn_ambient_temperature 293(2)
_diffrn_detector_area_resol_mean 10.4323
_diffrn_measured_fraction_theta_full 0.994
_diffrn_measured_fraction_theta_max 0.994
_diffrn_measurement_device_type 'Xcalibur, Ruby, Nova'
_diffrn_measurement_method '\w scans'
_diffrn_radiation_monochromator graphite
_diffrn_radiation_type CuK\a
_diffrn_radiation_wavelength 1.54184
_diffrn_reflns_av_R_equivalents 0.0228
_diffrn_reflns_av_unetI/netI 0.0196
_diffrn_reflns_limit_h_max 8
_diffrn_reflns_limit_h_min -6
_diffrn_reflns_limit_k_max 12
_diffrn_reflns_limit_k_min -12
_diffrn_reflns_limit_l_max 25
_diffrn_reflns_limit_l_min -25
_diffrn_reflns_number 13063
_diffrn_reflns_theta_full 75.94
_diffrn_reflns_theta_max 75.94
_diffrn_reflns_theta_min 4.32
_exptl_absorpt_coefficient_mu 4.256
_exptl_absorpt_correction_T_max 1
_exptl_absorpt_correction_T_min 0.60602
_exptl_absorpt_correction_type multi-scan
_exptl_absorpt_process_details
;
        CrysAlisPro, Agilent Technologies,
        Version 1.171.36.20 (release 27-06-2012 CrysAlis171 .NET)
        (compiled Jul 11 2012,15:38:31)
        Empirical absorption correction using spherical harmonics,
 implemented in SCALE3 ABSPACK scaling algorithm.
;
_exptl_crystal_colour black
_exptl_crystal_density_diffrn 1.617
_exptl_crystal_density_method 'not measured'
_exptl_crystal_description prism
_exptl_crystal_F_000 700
_exptl_crystal_size_max 0.3
_exptl_crystal_size_mid 0.08
_exptl_crystal_size_min 0.06
_refine_diff_density_max 0.285
_refine_diff_density_min -0.25
_refine_diff_density_rms 0.046
_refine_ls_extinction_method none
_refine_ls_goodness_of_fit_ref 1.069
_refine_ls_hydrogen_treatment constr
_refine_ls_matrix_type full
_refine_ls_number_parameters 208
_refine_ls_number_reflns 2956
_refine_ls_number_restraints 0
_refine_ls_restrained_S_all 1.069
_refine_ls_R_factor_all 0.0302
_refine_ls_R_factor_gt 0.0292
_refine_ls_shift/su_max 0
_refine_ls_shift/su_mean 0
_refine_ls_structure_factor_coef Fsqd
_refine_ls_weighting_details 'calc w=1/[\s^2^(Fo^2^)+(0.0484P)^2^+0.2450P] where P=(Fo^2^+2Fc^2^)/3'
_refine_ls_weighting_scheme calc
_refine_ls_wR_factor_ref 0.0815
_reflns_number_gt 2810
_reflns_number_total 2956
_reflns_threshold_expression >2sigma(I)
_cod_data_source_file c7ce02146a2.cif
_cod_data_source_block ddq_4cn_2
_cod_depositor_comments 'Adding full bibliography for 7230151--7230160.cif.'
_cod_database_code 7230158

loop_
_symmetry_equiv_pos_as_xyz
'x, y, z'
'-x+1/2, y+1/2, -z+1/2'
'-x, -y, -z'
'x-1/2, -y-1/2, z-1/2'

loop_
_atom_site_label
_atom_site_fract_x
_atom_site_fract_y
_atom_site_fract_z
_atom_site_U_iso_or_equiv
_atom_site_adp_type
_atom_site_calc_flag
_atom_site_refinement_flags
_atom_site_occupancy
_atom_site_type_symbol
Cl1 0.20439(5) 0.11333(3) -0.007185(16) 0.04093(11) Uani d . 1 Cl
Cl2 0.11639(5) 0.28120(3) 0.116909(15) 0.04083(11) Uani d . 1 Cl
O1 0.13580(14) 0.56636(9) 0.09443(4) 0.0389(2) Uani d . 1 O
O2 0.28913(17) 0.27814(9) -0.11789(5) 0.0444(2) Uani d . 1 O
N1 0.29897(19) 0.81216(12) -0.00661(7) 0.0479(3) Uani d . 1 N
N2 0.4169(2) 0.59815(13) -0.16652(6) 0.0478(3) Uani d . 1 N
C1 0.18067(16) 0.49996(12) 0.04706(6) 0.0303(2) Uani d . 1 C
C2 0.24725(17) 0.56006(12) -0.01135(6) 0.0295(2) Uani d . 1 C
C3 0.28831(16) 0.48665(12) -0.06559(6) 0.0300(2) Uani d . 1 C
C4 0.26358(17) 0.34369(12) -0.06842(6) 0.0316(2) Uani d . 1 C
C5 0.21249(17) 0.28291(12) -0.00738(6) 0.0309(2) Uani d . 1 C
C6 0.17397(17) 0.35465(12) 0.04576(6) 0.0309(2) Uani d . 1 C
C7 0.27593(18) 0.70041(12) -0.00893(6) 0.0335(3) Uani d . 1 C
C8 0.35889(18) 0.54933(13) -0.12158(6) 0.0340(3) Uani d . 1 C
N3 0.32053(18) 0.95298(11) 0.18318(6) 0.0422(3) Uani d . 1 N
N4 0.9877(2) 1.20220(16) 0.24799(7) 0.0577(4) Uani d . 1 N
C9 0.3532(2) 0.99901(14) 0.24440(7) 0.0419(3) Uani d . 1 C
H9 0.2613 0.9844 0.2744 0.05 Uiso calc R 1 H
C10 0.5213(2) 1.06759(14) 0.26303(6) 0.0388(3) Uani d . 1 C
H10 0.5442 1.0996 0.3054 0.047 Uiso calc R 1 H
C11 0.6562(2) 1.08812(13) 0.21735(6) 0.0380(3) Uani d . 1 C
C12 0.6188(2) 1.04075(16) 0.15432(7) 0.0465(3) Uani d . 1 C
H12 0.7074 1.0554 0.1232 0.056 Uiso calc R 1 H
C13 0.4505(2) 0.97238(15) 0.13854(7) 0.0474(3) Uani d . 1 C
H13 0.4253 0.9388 0.0966 0.057 Uiso calc R 1 H
C14 0.1418(3) 0.8759(2) 0.16449(11) 0.0678(5) Uani d . 1 C
H14A 0.0633 0.8708 0.201 0.102 Uiso calc R 1 H
H14B 0.1771 0.7882 0.1518 0.102 Uiso calc R 1 H
H14C 0.0689 0.9185 0.1286 0.102 Uiso calc R 1 H
C15 0.8387(2) 1.15469(15) 0.23544(7) 0.0449(3) Uani d . 1 C

loop_
_atom_site_aniso_label
_atom_site_aniso_U_11
_atom_site_aniso_U_22
_atom_site_aniso_U_33
_atom_site_aniso_U_12
_atom_site_aniso_U_13
_atom_site_aniso_U_23
Cl1 0.0592(2) 0.02263(16) 0.04145(19) 0.00114(11) 0.00704(14) 0.00065(11)
Cl2 0.0557(2) 0.03820(18) 0.02929(17) -0.00289(12) 0.00787(13) 0.00608(11)
O1 0.0523(5) 0.0352(5) 0.0299(4) 0.0003(4) 0.0079(4) -0.0075(4)
O2 0.0697(7) 0.0325(5) 0.0324(5) 0.0068(4) 0.0122(4) -0.0049(4)
N1 0.0589(7) 0.0288(6) 0.0557(8) -0.0044(5) 0.0033(6) -0.0028(5)
N2 0.0587(7) 0.0478(7) 0.0381(6) -0.0068(5) 0.0108(5) 0.0059(5)
C1 0.0344(5) 0.0289(6) 0.0277(5) 0.0013(4) 0.0022(4) -0.0026(4)
C2 0.0338(5) 0.0244(5) 0.0302(6) 0.0010(4) 0.0024(4) 0.0000(4)
C3 0.0348(5) 0.0275(6) 0.0279(5) 0.0019(4) 0.0033(4) 0.0015(4)
C4 0.0390(6) 0.0283(6) 0.0278(6) 0.0052(4) 0.0039(4) -0.0011(4)
C5 0.0372(6) 0.0236(5) 0.0318(6) 0.0019(4) 0.0026(5) 0.0008(4)
C6 0.0361(6) 0.0296(6) 0.0270(5) 0.0008(4) 0.0033(4) 0.0030(4)
C7 0.0378(6) 0.0300(6) 0.0328(6) 0.0001(4) 0.0032(5) -0.0016(5)
C8 0.0392(6) 0.0307(6) 0.0323(6) 0.0001(5) 0.0043(5) -0.0006(5)
N3 0.0504(6) 0.0320(5) 0.0426(6) 0.0039(5) -0.0060(5) -0.0016(5)
N4 0.0636(8) 0.0634(9) 0.0467(7) -0.0173(7) 0.0082(6) 0.0073(6)
C9 0.0474(7) 0.0421(7) 0.0361(7) 0.0041(5) 0.0032(5) 0.0036(6)
C10 0.0480(7) 0.0400(7) 0.0284(6) 0.0035(5) 0.0032(5) -0.0016(5)
C11 0.0490(7) 0.0320(6) 0.0330(6) 0.0033(5) 0.0033(5) 0.0025(5)
C12 0.0600(8) 0.0490(8) 0.0314(6) 0.0040(7) 0.0094(6) -0.0004(6)
C13 0.0662(9) 0.0424(7) 0.0326(7) 0.0100(7) -0.0023(6) -0.0067(6)
C14 0.0633(10) 0.0592(11) 0.0777(13) -0.0108(8) -0.0134(9) -0.0099(9)
C15 0.0569(8) 0.0430(7) 0.0355(7) -0.0043(6) 0.0081(6) 0.0045(6)

loop_
_atom_type_symbol
_atom_type_description
_atom_type_scat_dispersion_real
_atom_type_scat_dispersion_imag
_atom_type_scat_source
C C 0.0181 0.0091 'International Tables Vol C Tables 4.2.6.8 and 6.1.1.4'
H H 0 0 'International Tables Vol C Tables 4.2.6.8 and 6.1.1.4'
N N 0.0311 0.018 'International Tables Vol C Tables 4.2.6.8 and 6.1.1.4'
O O 0.0492 0.0322 'International Tables Vol C Tables 4.2.6.8 and 6.1.1.4'
Cl Cl 0.3639 0.7018 'International Tables Vol C Tables 4.2.6.8 and 6.1.1.4'

loop_
_geom_angle_atom_site_label_1
_geom_angle_atom_site_label_2
_geom_angle_atom_site_label_3
_geom_angle
O1 C1 C2 122.49(11)
O1 C1 C6 123.02(11)
C2 C1 C6 114.48(10)
C3 C2 C7 121.40(11)
C3 C2 C1 122.63(11)
C7 C2 C1 115.92(11)
C2 C3 C8 120.91(11)
C2 C3 C4 122.15(11)
C8 C3 C4 116.94(10)
O2 C4 C3 122.68(11)
O2 C4 C5 122.61(11)
C3 C4 C5 114.68(10)
C6 C5 C4 122.83(11)
C6 C5 Cl1 121.63(9)
C4 C5 Cl1 115.54(9)
C5 C6 C1 122.80(11)
C5 C6 Cl2 121.98(10)
C1 C6 Cl2 115.22(9)
N1 C7 C2 179.60(15)
N2 C8 C3 179.12(15)
C9 N3 C13 121.24(13)
C9 N3 C14 119.83(15)
C13 N3 C14 118.90(14)
N3 C9 C10 120.53(13)
N3 C9 H9 119.7
C10 C9 H9 119.7
C9 C10 C11 118.65(13)
C9 C10 H10 120.7
C11 C10 H10 120.7
C12 C11 C10 119.87(13)
C12 C11 C15 119.48(13)
C10 C11 C15 120.61(12)
C13 C12 C11 119.10(14)
C13 C12 H12 120.4
C11 C12 H12 120.4
N3 C13 C12 120.60(13)
N3 C13 H13 119.7
C12 C13 H13 119.7
N3 C14 H14A 109.5
N3 C14 H14B 109.5
H14A C14 H14B 109.5
N3 C14 H14C 109.5
H14A C14 H14C 109.5
H14B C14 H14C 109.5
N4 C15 C11 176.38(18)

loop_
_geom_bond_atom_site_label_1
_geom_bond_atom_site_label_2
_geom_bond_distance
Cl1 C5 1.7145(12)
Cl2 C6 1.7147(12)
O1 C1 1.2417(15)
O2 C4 1.2379(15)
N1 C7 1.1408(18)
N2 C8 1.1471(18)
C1 C2 1.4522(16)
C1 C6 1.4693(17)
C2 C3 1.3871(17)
C2 C7 1.4322(17)
C3 C8 1.4323(17)
C3 C4 1.4552(17)
C4 C5 1.4649(17)
C5 C6 1.3547(17)
N3 C9 1.3430(18)
N3 C13 1.346(2)
N3 C14 1.479(2)
N4 C15 1.141(2)
C9 C10 1.374(2)
C9 H9 0.93
C10 C11 1.388(2)
C10 H10 0.93
C11 C12 1.385(2)
C11 C15 1.445(2)
C12 C13 1.363(2)
C12 H12 0.93
C13 H13 0.93
C14 H14A 0.96
C14 H14B 0.96
C14 H14C 0.96

loop_
_geom_torsion_atom_site_label_1
_geom_torsion_atom_site_label_2
_geom_torsion_atom_site_label_3
_geom_torsion_atom_site_label_4
_geom_torsion
O1 C1 C2 C3 -176.75(11)
C6 C1 C2 C3 4.17(16)
O1 C1 C2 C7 5.64(17)
C6 C1 C2 C7 -173.44(10)
C7 C2 C3 C8 -0.77(18)
C1 C2 C3 C8 -178.24(11)
C7 C2 C3 C4 178.81(11)
C1 C2 C3 C4 1.33(18)
C2 C3 C4 O2 175.79(12)
C8 C3 C4 O2 -4.61(18)
C2 C3 C4 C5 -6.18(16)
C8 C3 C4 C5 173.41(10)
O2 C4 C5 C6 -176.30(12)
C3 C4 C5 C6 5.68(17)
O2 C4 C5 Cl1 3.73(17)
C3 C4 C5 Cl1 -174.29(8)
C4 C5 C6 C1 -0.25(18)
Cl1 C5 C6 C1 179.72(9)
C4 C5 C6 Cl2 -179.46(9)
Cl1 C5 C6 Cl2 0.50(15)
O1 C1 C6 C5 176.19(11)
C2 C1 C6 C5 -4.73(17)
O1 C1 C6 Cl2 -4.54(16)
C2 C1 C6 Cl2 174.54(8)
C3 C2 C7 N1 -15E1(4)
C1 C2 C7 N1 3E1(4)
C2 C3 C8 N2 143(10)
C4 C3 C8 N2 -37(10)
C13 N3 C9 C10 0.1(2)
C14 N3 C9 C10 178.13(14)
N3 C9 C10 C11 0.0(2)
C9 C10 C11 C12 0.6(2)
C9 C10 C11 C15 -177.33(13)
C10 C11 C12 C13 -1.1(2)
C15 C11 C12 C13 176.81(14)
C9 N3 C13 C12 -0.6(2)
C14 N3 C13 C12 -178.72(15)
C11 C12 C13 N3 1.1(2)
C12 C11 C15 N4 -43(3)
C10 C11 C15 N4 135(3)
